data_7711222
loop_
_publ_author_name
'Chen, Jing-Ru'
'Zheng, Li-Na'
'Meng, Xin-Wei'
'Gao, Zhan-Yao'
'Zhao, Jing'
'Liu, Bo'
'Ding, Tao'

_publ_section_title
;
 An anionic Zn-MOF composed of 1D columnar SBUs for highly C2H2/CH4
 selective adsorption, dye adsorption and fluorescence sensing
;
_journal_name_full 'Dalton Transactions'
_journal_paper_doi 10.1039/D2DT02518C
_journal_year 2022
_chemical_formula_sum 'C134 H88 N32 O25 Zn8'
_chemical_formula_weight 3069.32
_space_group_crystal_system tetragonal
_space_group_IT_number 125
_space_group_name_Hall '-P 4a 2b'
_space_group_name_H-M_alt 'P 4/n b m :2'
_atom_sites_solution_hydrogens mixed
_atom_sites_solution_primary direct
_audit_creation_method
;
FinalCif by Daniel Kratzert, Freiburg 2019,
https://github.com/dkratzert/FinalCif
;
_audit_update_record
;
2022-07-04 deposited with the CCDC.	2022-08-29 downloaded from the CCDC.
;
_cell_angle_alpha 90
_cell_angle_beta 90
_cell_angle_gamma 90
_cell_formula_units_Z 2
_cell_length_a 31.9051(5)
_cell_length_b 31.9051(5)
_cell_length_c 11.0913(3)
_cell_measurement_reflns_used 9898
_cell_measurement_temperature 190(2)
_cell_measurement_theta_max 48.2505
_cell_measurement_theta_min 3.467
_cell_volume 11290.2(4)
_computing_cell_refinement 'SAINT V8.40B'
_computing_data_collection 'Bruker BIS V6.2.12/2019-08-12'
_computing_data_reduction 'SAINT V8.40B'
_computing_structure_refinement 'SHELXL-2018/3 (Sheldrick, 2018)'
_computing_structure_solution 'SHELXT 2018/2 (Sheldrick, 2018)'
_diffrn_ambient_temperature 190(2)
_diffrn_measured_fraction_theta_full 0.997
_diffrn_measured_fraction_theta_max 0.996
_diffrn_measurement_device_type 'Bruker D8 VENTURE METALJET PHOTON II'
_diffrn_measurement_method '\w and \f scans'
_diffrn_radiation_monochromator 'miccor optics'
_diffrn_radiation_type GaK\a
_diffrn_radiation_wavelength 1.34139
_diffrn_reflns_av_R_equivalents 0.0595
_diffrn_reflns_av_unetI/netI 0.0292
_diffrn_reflns_Laue_measured_fraction_full 0.997
_diffrn_reflns_Laue_measured_fraction_max 0.996
_diffrn_reflns_limit_h_max 39
_diffrn_reflns_limit_h_min -39
_diffrn_reflns_limit_k_max 38
_diffrn_reflns_limit_k_min -39
_diffrn_reflns_limit_l_max 10
_diffrn_reflns_limit_l_min -13
_diffrn_reflns_number 82009
_diffrn_reflns_point_group_measured_fraction_full 0.997
_diffrn_reflns_point_group_measured_fraction_max 0.996
_diffrn_reflns_theta_full 53.594
_diffrn_reflns_theta_max 57.065
_diffrn_reflns_theta_min 3.467
_diffrn_source_current 2.86
_diffrn_source_voltage 69.71
_exptl_absorpt_coefficient_mu 0.878
_exptl_absorpt_correction_T_max 0.3057
_exptl_absorpt_correction_T_min 0.1996
_exptl_absorpt_correction_type multi-scan
_exptl_absorpt_process_details
;
SADABS-2016/2 - Bruker AXS area detector scaling and absorption correction:
Krause, L., Herbst-Irmer, R., Sheldrick G.M. & Stalke D., J. Appl. Cryst. 48
(2015) 3-10
;
_exptl_crystal_density_diffrn 0.903
_exptl_crystal_description block
_exptl_crystal_F_000 3112
_exptl_crystal_size_max 0.15
_exptl_crystal_size_mid 0.15
_exptl_crystal_size_min 0.1
_refine_diff_density_max 0.833
_refine_diff_density_min -0.622
_refine_diff_density_rms 0.105
_refine_ls_extinction_method none
_refine_ls_goodness_of_fit_ref 0.992
_refine_ls_hydrogen_treatment constr
_refine_ls_matrix_type full
_refine_ls_number_parameters 377
_refine_ls_number_reflns 5936
_refine_ls_number_restraints 518
_refine_ls_restrained_S_all 1.049
_refine_ls_R_factor_all 0.1258
_refine_ls_R_factor_gt 0.1072
_refine_ls_shift/su_max 0.071
_refine_ls_shift/su_mean 0.002
_refine_ls_structure_factor_coef Fsqd
_refine_ls_weighting_details 'w=1/[\s^2^(Fo^2^)+(0.0800P)^2^+60.0000P] where P=(Fo^2^+2Fc^2^)/3'
_refine_ls_weighting_scheme calc
_refine_ls_wR_factor_gt 0.2753
_refine_ls_wR_factor_ref 0.2874
_reflns_Friedel_coverage 0.000
_reflns_number_gt 4229
_reflns_number_total 5936
_reflns_threshold_expression 'I > 2\s(I)'
_cod_data_source_file d2dt02518c2.cif
_cod_data_source_block abcz8580_0m_a_sq
_cod_original_cell_volume 11290.2(5)
_cod_original_sg_symbol_H-M 'P 4/n b m'
_cod_database_code 7711222
_shelx_shelxl_version_number 2018/3
_shelx_space_group_comment
;
The symmetry employed for this shelxl refinement is uniquely defined
by the following loop, which should always be used as a source of
symmetry information in preference to the above space-group names.
They are only intended as comments.
;

loop_
_space_group_symop_operation_xyz
'x, y, z'
'-x+1/2, -y+1/2, z'
'-y+1/2, x, z'
'y, -x+1/2, z'
'-x+1/2, y, -z'
'x, -y+1/2, -z'
'y, x, -z'
'-y+1/2, -x+1/2, -z'
'-x, -y, -z'
'x-1/2, y-1/2, -z'
'y-1/2, -x, -z'
'-y, x-1/2, -z'
'x-1/2, -y, z'
'-x, y-1/2, z'
'-y, -x, z'
'y-1/2, x-1/2, z'

loop_
_atom_site_label
_atom_site_type_symbol
_atom_site_fract_x
_atom_site_fract_y
_atom_site_fract_z
_atom_site_U_iso_or_equiv
_atom_site_adp_type
_atom_site_occupancy
_atom_site_site_symmetry_order
_atom_site_calc_flag
_atom_site_refinement_flags_posn
_atom_site_refinement_flags_adp
_atom_site_refinement_flags_occupancy
_atom_site_disorder_assembly
_atom_site_disorder_group
Zn01 Zn 0.250000 0.60064(3) 0.000000 0.0591(4) Uani 1 2 d S T P . .
Zn02 Zn 0.21576(2) 0.71576(2) 0.39330(10) 0.0620(4) Uani 1 2 d S TU P . .
O1 O 0.250000 0.750000 0.500000 0.048(2) Uani 1 8 d S TU P . .
C1_1 C 0.2448(7) 0.6550(6) 0.2196(18) 0.069(3) Uani 0.5 1 d . U P A -1
H1_1 H 0.220199 0.638823 0.232813 0.083 Uiso 0.5 1 calc R U P A -1
C2_1 C 0.2862(2) 0.7018(3) 0.2369(6) 0.054(3) Uani 0.5 1 d G U P A -1
C3_1 C 0.2995(2) 0.6757(2) 0.1441(7) 0.056(2) Uani 0.5 1 d G U P A -1
C4_1 C 0.3351(2) 0.6859(2) 0.0781(6) 0.059(2) Uani 0.5 1 d G U P A -1
N4_1 N 0.3574(3) 0.7222(3) 0.1048(10) 0.054(3) Uani 0.5 1 d G U P A -1
C5_1 C 0.3441(4) 0.7483(3) 0.1976(12) 0.067(4) Uani 0.5 1 d G U P A -1
H5_1 H 0.359288 0.773040 0.215807 0.080 Uiso 0.5 1 calc R U P A -1
N5_1 N 0.3085(4) 0.7381(3) 0.2636(9) 0.061(3) Uani 0.5 1 d G U P A -1
N1_1 N 0.2523(5) 0.6877(5) 0.2859(13) 0.060(2) Uani 0.5 1 d . U P A -1
N2_1 N 0.2698(5) 0.6449(4) 0.1386(12) 0.057(3) Uani 0.5 1 d . U P A -1
N3_1 N 0.3501(3) 0.6623(3) -0.0176(8) 0.068(4) Uani 0.5 1 d . U P A -1
H3A_1 H 0.372481 0.670530 -0.057346 0.082 Uiso 0.5 1 calc R U P A -1
H3B_1 H 0.337215 0.638970 -0.038600 0.082 Uiso 0.5 1 calc R U P A -1
C1_2 C 0.1607(5) 0.6550(6) 0.4346(9) 0.125(4) Uani 0.5 1 d D U P A -1
C2_2 C 0.1219(3) 0.6381(4) 0.4983(9) 0.161(4) Uani 0.5 1 d DG U P A -1
C3_2 C 0.1090(4) 0.6505(4) 0.6126(10) 0.181(5) Uani 0.5 1 d DG U P A -1
H3_2 H 0.124779 0.670696 0.656081 0.218 Uiso 0.5 1 calc R U P A -1
C4_2 C 0.0731(4) 0.6332(4) 0.6632(9) 0.200(5) Uani 0.5 1 d DG U P A -1
H4_2 H 0.064272 0.641702 0.741291 0.240 Uiso 0.5 1 calc R U P A -1
C5_2 C 0.0500(3) 0.6036(3) 0.5995(8) 0.209(5) Uani 0.5 1 d DG U P A -1
C6_2 C 0.0629(4) 0.5912(5) 0.4853(9) 0.196(5) Uani 0.5 1 d DG U P A -1
H6_2 H 0.047190 0.570967 0.441766 0.235 Uiso 0.5 1 calc R U P A -1
C7_2 C 0.0989(4) 0.6084(5) 0.4347(9) 0.183(5) Uani 0.5 1 d DG U P A -1
H7_2 H 0.107696 0.599960 0.356554 0.219 Uiso 0.5 1 calc R U P A -1
C8_2 C 0.0118(3) 0.5846(3) 0.6506(7) 0.233(5) Uani 0.5 1 d DG U P A -1
C9_2 C 0.0085(3) 0.5412(3) 0.6518(12) 0.234(6) Uani 0.5 1 d DG U P A -1
H9_2 H 0.030527 0.524485 0.620173 0.280 Uiso 0.5 1 calc R U P A -1
N2_2 N -0.0271(4) 0.5222(3) 0.6992(13) 0.237(6) Uani 0.5 1 d DG U P A -1
C11_2 C -0.0594(3) 0.5467(4) 0.7454(8) 0.248(5) Uani 0.5 1 d DG U P A -1
C12_2 C -0.0561(3) 0.5902(3) 0.7442(11) 0.258(6) Uani 0.5 1 d DG U P A -1
C13_2 C -0.0205(3) 0.6091(3) 0.6968(11) 0.250(6) Uani 0.5 1 d DG U P A -1
H13_2 H -0.018182 0.638808 0.696017 0.300 Uiso 0.5 1 calc R U P A -1
C14_2 C -0.0968(4) 0.5248(4) 0.7954(11) 0.240(4) Uani 0.5 1 d DG U P A -1
C15_2 C -0.1183(5) 0.5415(4) 0.8932(15) 0.252(6) Uani 0.5 1 d DG U P A -1
H15_2 H -0.114007 0.569912 0.915784 0.302 Uiso 0.5 1 calc R U P A -1
C16_2 C -0.1461(5) 0.5167(5) 0.9581(15) 0.242(6) Uani 0.5 1 d DG U P A -1
H16_2 H -0.160835 0.528112 1.024905 0.290 Uiso 0.5 1 calc R U P A -1
C17_2 C -0.1524(5) 0.4751(4) 0.9251(14) 0.209(4) Uani 0.5 1 d DG U P A -1
C18_2 C -0.1309(6) 0.4584(4) 0.8273(16) 0.214(4) Uani 0.5 1 d DG U P A -1
H18_2 H -0.135257 0.430000 0.804756 0.257 Uiso 0.5 1 calc R U P A -1
C19_2 C -0.1031(5) 0.4832(4) 0.7625(14) 0.231(4) Uani 0.5 1 d DG U P A -1
H19_2 H -0.088428 0.471799 0.695633 0.278 Uiso 0.5 1 calc R U P A -1
C20_2 C -0.1833(7) 0.4466(6) 0.9890(18) 0.166(4) Uani 0.5 1 d D U P A -1
O1_2 O 0.1590(15) 0.6557(16) 0.3206(8) 0.115(5) Uani 0.5 1 d D U P A -1
O2_2 O 0.1890(3) 0.6730(3) 0.4913(8) 0.100(3) Uani 0.5 1 d D U P A -1
O3_2 O -0.2019(6) 0.4203(5) 0.921(2) 0.098(4) Uani 0.5 1 d D U P A -1
O4_2 O -0.2008(6) 0.4597(6) 1.0827(16) 0.192(6) Uani 0.5 1 d D U P A -1
N1_2 N -0.0895(5) 0.6163(5) 0.792(2) 0.293(10) Uani 0.5 1 d D U P A -1
H1A_2 H -0.087042 0.643742 0.791050 0.351 Uiso 0.5 1 calc R U P A -1
H1B_2 H -0.112163 0.604601 0.822453 0.351 Uiso 0.5 1 calc R U P A -1
C1A C -0.2098(5) 0.4506(6) 0.862(2) 0.154(4) Uani 0.5 1 d D U P B 2
C2A C -0.1790(4) 0.4814(4) 0.8059(11) 0.198(4) Uani 0.5 1 d DG U P B 2
C3A C -0.1935(4) 0.5181(5) 0.7524(16) 0.217(5) Uani 0.5 1 d DG U P B 2
H3A H -0.221399 0.527211 0.766400 0.260 Uiso 0.5 1 calc R U P B 2
C4A C -0.1671(5) 0.5413(4) 0.6784(16) 0.233(5) Uani 0.5 1 d DG U P B 2
H4A H -0.177014 0.566369 0.641816 0.279 Uiso 0.5 1 calc R U P B 2
C5A C -0.1263(4) 0.5279(4) 0.6578(11) 0.236(4) Uani 0.5 1 d DG U P B 2
C6A C -0.1118(4) 0.4913(5) 0.7113(17) 0.232(4) Uani 0.5 1 d DG U P B 2
H6A H -0.083891 0.482147 0.697297 0.278 Uiso 0.5 1 calc R U P B 2
C7A C -0.1382(5) 0.4680(5) 0.7853(16) 0.215(4) Uani 0.5 1 d DG U P B 2
H7A H -0.128276 0.442989 0.821882 0.258 Uiso 0.5 1 calc R U P B 2
C8A C -0.0992(4) 0.5524(4) 0.5752(8) 0.255(5) Uani 0.5 1 d D U P B 2
C9A C -0.1123(6) 0.5913(4) 0.5336(10) 0.267(7) Uani 0.5 1 d D U P B 2
H9A H -0.138684 0.601823 0.559127 0.321 Uiso 0.25 1 calc R U P B 2
C13A C -0.0607(3) 0.5365(3) 0.5389(3) 0.263(6) Uani 0.25 1 d D U P B 2
H13A H -0.051129 0.509966 0.566282 0.316 Uiso 0.25 1 calc R U P B 2
O1A O -0.2481(4) 0.4595(4) 0.8517(12) 0.140(5) Uani 0.5 1 d D U P B 2
O2A O -0.1965(8) 0.4204(7) 0.919(3) 0.142(4) Uani 0.5 1 d D U P B 2
N2A N -0.0607(3) 0.5365(3) 0.5389(3) 0.263(6) Uani 0.25 1 d . U P C 1
N1A N -0.108631 0.655441 0.419535 0.273 Uani 0.25 1 d . . P D 1
H1A H -0.094649 0.671221 0.368380 0.328 Uiso 0.25 1 d R U P D 1
H1B H -0.133090 0.663828 0.447153 0.328 Uiso 0.25 1 d R U P D 1

loop_
_atom_site_aniso_label
_atom_site_aniso_U_11
_atom_site_aniso_U_22
_atom_site_aniso_U_33
_atom_site_aniso_U_23
_atom_site_aniso_U_13
_atom_site_aniso_U_12
Zn01 0.0692(8) 0.0508(6) 0.0572(6) 0.000 0.0104(6) 0.000
Zn02 0.0684(5) 0.0684(5) 0.0491(6) -0.0033(4) -0.0033(4) -0.0182(6)
O1 0.054(3) 0.054(3) 0.036(4) 0.000 0.000 0.000
C1_1 0.085(7) 0.068(6) 0.055(6) -0.017(5) -0.001(6) -0.001(6)
C2_1 0.065(5) 0.052(5) 0.044(4) -0.006(3) 0.001(4) -0.007(5)
C3_1 0.064(5) 0.058(4) 0.045(4) -0.007(4) 0.006(4) -0.001(4)
C4_1 0.061(5) 0.063(5) 0.054(5) -0.003(4) 0.004(4) -0.001(4)
N4_1 0.057(5) 0.065(6) 0.041(6) -0.015(4) 0.010(4) 0.002(4)
C5_1 0.069(6) 0.079(7) 0.053(7) -0.008(6) 0.017(6) 0.006(6)
N5_1 0.065(6) 0.065(7) 0.053(6) -0.007(5) 0.004(5) -0.005(6)
N1_1 0.069(5) 0.062(5) 0.048(5) -0.006(4) 0.000(4) -0.011(4)
N2_1 0.069(6) 0.056(5) 0.046(6) -0.008(4) 0.008(5) -0.004(5)
N3_1 0.069(7) 0.062(7) 0.074(5) -0.019(4) 0.015(5) -0.006(6)
C1_2 0.142(8) 0.144(8) 0.090(6) -0.024(7) 0.020(7) -0.085(6)
C2_2 0.177(9) 0.195(9) 0.112(7) -0.049(7) 0.037(7) -0.126(7)
C3_2 0.193(10) 0.218(10) 0.133(8) -0.053(9) 0.057(8) -0.145(8)
C4_2 0.209(10) 0.232(10) 0.159(9) -0.050(9) 0.067(9) -0.155(9)
C5_2 0.210(9) 0.237(10) 0.182(9) -0.048(9) 0.075(8) -0.157(8)
C6_2 0.199(10) 0.229(10) 0.159(9) -0.055(9) 0.067(9) -0.151(8)
C7_2 0.192(10) 0.218(10) 0.138(8) -0.051(9) 0.050(9) -0.146(8)
C8_2 0.224(10) 0.245(10) 0.230(9) -0.041(9) 0.088(9) -0.142(9)
C9_2 0.221(11) 0.239(11) 0.240(11) -0.028(10) 0.096(10) -0.136(9)
N2_2 0.218(10) 0.233(10) 0.259(11) -0.019(10) 0.099(9) -0.132(9)
C11_2 0.235(10) 0.225(9) 0.283(9) -0.014(9) 0.101(9) -0.112(8)
C12_2 0.241(11) 0.244(11) 0.290(11) -0.023(11) 0.101(10) -0.117(10)
C13_2 0.235(11) 0.249(11) 0.265(11) -0.032(11) 0.096(10) -0.129(10)
C14_2 0.243(8) 0.200(7) 0.277(8) 0.010(7) 0.112(7) -0.086(7)
C15_2 0.256(10) 0.214(10) 0.286(11) 0.011(10) 0.105(10) -0.086(9)
C16_2 0.247(10) 0.199(10) 0.280(11) 0.010(10) 0.096(10) -0.086(9)
C17_2 0.220(8) 0.164(7) 0.243(8) 0.012(7) 0.095(7) -0.079(7)
C18_2 0.226(8) 0.169(7) 0.247(8) 0.018(7) 0.108(7) -0.078(7)
C19_2 0.239(8) 0.185(7) 0.269(8) 0.018(7) 0.112(7) -0.075(7)
C20_2 0.180(7) 0.133(7) 0.184(8) -0.001(7) 0.076(7) -0.066(7)
O1_2 0.131(16) 0.124(15) 0.092(5) -0.004(13) 0.028(13) -0.050(7)
O2_2 0.116(7) 0.106(6) 0.078(4) -0.007(5) -0.002(5) -0.051(5)
O3_2 0.110(7) 0.079(6) 0.105(7) -0.033(6) 0.044(6) -0.051(6)
O4_2 0.192(13) 0.181(13) 0.203(14) -0.040(12) 0.061(12) -0.047(11)
N1_2 0.27(2) 0.262(19) 0.34(2) -0.029(19) 0.087(19) -0.076(18)
C1A 0.173(7) 0.121(7) 0.169(7) -0.001(6) 0.085(7) -0.069(7)
C2A 0.213(7) 0.153(7) 0.227(8) 0.021(7) 0.104(7) -0.081(7)
C3A 0.233(10) 0.169(9) 0.248(10) 0.047(9) 0.108(9) -0.078(9)
C4A 0.249(10) 0.182(9) 0.267(10) 0.050(9) 0.110(9) -0.073(9)
C5A 0.246(8) 0.189(7) 0.273(8) 0.035(7) 0.119(7) -0.079(7)
C6A 0.240(8) 0.186(7) 0.270(8) 0.019(7) 0.111(7) -0.073(7)
C7A 0.227(8) 0.167(7) 0.252(8) 0.019(7) 0.107(7) -0.077(7)
C8A 0.267(10) 0.210(10) 0.288(10) 0.056(9) 0.141(9) -0.076(10)
C9A 0.276(13) 0.228(13) 0.298(14) 0.064(13) 0.148(12) -0.078(13)
C13A 0.273(11) 0.221(11) 0.296(12) 0.058(11) 0.144(10) -0.075(10)
O1A 0.162(11) 0.127(9) 0.130(9) 0.020(8) 0.032(9) -0.054(9)
O2A 0.159(8) 0.112(7) 0.154(8) -0.005(7) 0.074(7) -0.054(7)
N2A 0.273(11) 0.221(11) 0.296(12) 0.058(11) 0.144(10) -0.075(10)
N1A 0.240 0.290 0.290 0.048 0.105 -0.032

loop_
_atom_type_symbol
_atom_type_description
_atom_type_scat_dispersion_real
_atom_type_scat_dispersion_imag
_atom_type_scat_source
C C 0.0137 0.0067 'International Tables Vol C Tables 4.2.6.8 and 6.1.1.4'
H H 0.0000 0.0000 'International Tables Vol C Tables 4.2.6.8 and 6.1.1.4'
N N 0.0241 0.0134 'International Tables Vol C Tables 4.2.6.8 and 6.1.1.4'
O O 0.0389 0.0241 'International Tables Vol C Tables 4.2.6.8 and 6.1.1.4'
Zn Zn -2.7473 0.5279 'International Tables Vol C Tables 4.2.6.8 and 6.1.1.4'

loop_
_geom_angle_atom_site_label_1
_geom_angle_atom_site_label_2
_geom_angle_atom_site_label_3
_geom_angle
_geom_angle_site_symmetry_1
_geom_angle_site_symmetry_3
_geom_angle_publ_flag
O2A Zn01 O2A 141.6(15) 9_566 13_664 ?
N2_1 Zn01 C1A 133.2(6) . 13_664 ?
N2_1 Zn01 C1A 97.8(7) . 9_566 ?
N1_1 Zn02 O2_2 106.9(6) . . ?
N1_1 Zn02 O1 107.6(5) . . ?
O2_2 Zn02 O1 107.5(3) . . ?
N1_1 Zn02 Zn02 84.2(5) . 2_565 ?
O2_2 Zn02 Zn02 143.9(3) . 2_565 ?
O1 Zn02 Zn02 37.45(3) . 2_565 ?
Zn02 O1 Zn02 105.10(7) 12_666 11_566 ?
Zn02 O1 Zn02 111.70(4) 12_666 2_565 ?
Zn02 O1 Zn02 111.70(4) 11_566 2_565 ?
Zn02 O1 Zn02 111.70(4) 12_666 . ?
Zn02 O1 Zn02 111.70(4) 11_566 . ?
Zn02 O1 Zn02 105.10(7) 2_565 . ?
N2_1 C1_1 N1_1 119.8(16) . . ?
N2_1 C1_1 C2_1 80.7(11) . . ?
N1_1 C1_1 C2_1 39.2(8) . . ?
N1_1 C2_1 C3_1 111.0(7) . . ?
N1_1 C2_1 N5_1 129.0(7) . . ?
C3_1 C2_1 N5_1 120.0 . . ?
N1_1 C2_1 C1_1 39.5(7) . . ?
C3_1 C2_1 C1_1 71.6(6) . . ?
N5_1 C2_1 C1_1 168.1(6) . . ?
N2_1 C3_1 C4_1 135.3(8) . . ?
N2_1 C3_1 C2_1 104.6(8) . . ?
C4_1 C3_1 C2_1 120.0 . . ?
N3_1 C4_1 N4_1 116.0(7) . . ?
N3_1 C4_1 C3_1 123.9(7) . . ?
N4_1 C4_1 C3_1 120.0 . . ?
C4_1 N4_1 C5_1 120.0 . . ?
N4_1 C5_1 N5_1 120.0 . . ?
C5_1 N5_1 C2_1 120.0 . . ?
C2_1 N1_1 C1_1 101.3(12) . . ?
C2_1 N1_1 Zn02 128.0(10) . . ?
C1_1 N1_1 Zn02 128.6(12) . . ?
C1_1 N2_1 C3_1 103.1(13) . . ?
C1_1 N2_1 Zn01 119.3(10) . . ?
C3_1 N2_1 Zn01 134.3(10) . . ?
O2_2 C1_2 O1_2 121.9(12) . . ?
O2_2 C1_2 C2_2 121.3(10) . . ?
O1_2 C1_2 C2_2 115.8(13) . . ?
C3_2 C2_2 C7_2 120.0 . . ?
C3_2 C2_2 C1_2 124.2(6) . . ?
C7_2 C2_2 C1_2 115.8(6) . . ?
C4_2 C3_2 C2_2 120.0 . . ?
C3_2 C4_2 C5_2 120.0 . . ?
C6_2 C5_2 C4_2 120.0 . . ?
C6_2 C5_2 C8_2 118.6(3) . . ?
C4_2 C5_2 C8_2 121.4(3) . . ?
C5_2 C6_2 C7_2 120.0 . . ?
C6_2 C7_2 C2_2 120.0 . . ?
C9_2 C8_2 C13_2 120.0 . . ?
C9_2 C8_2 C5_2 118.4(3) . . ?
C13_2 C8_2 C5_2 121.6(3) . . ?
C8_2 C9_2 N2_2 120.0 . . ?
C11_2 N2_2 C9_2 120.0 . . ?
N2_2 C11_2 C12_2 120.0 . . ?
N2_2 C11_2 C14_2 117.8(3) . . ?
C12_2 C11_2 C14_2 122.2(3) . . ?
C13_2 C12_2 C11_2 120.0 . . ?
C13_2 C12_2 N1_2 119.2(4) . . ?
C11_2 C12_2 N1_2 120.8(4) . . ?
C12_2 C13_2 C8_2 120.0 . . ?
C15_2 C14_2 C19_2 120.0 . . ?
C15_2 C14_2 C11_2 120.4(4) . . ?
C19_2 C14_2 C11_2 117.7(4) . . ?
C14_2 C15_2 C16_2 120.0 . . ?
C17_2 C16_2 C15_2 120.0 . . ?
C16_2 C17_2 C18_2 120.0 . . ?
C16_2 C17_2 C20_2 122.9(7) . . ?
C18_2 C17_2 C20_2 117.1(6) . . ?
C19_2 C18_2 C17_2 120.0 . . ?
C18_2 C19_2 C14_2 120.0 . . ?
O4_2 C20_2 O3_2 120(2) . . ?
O4_2 C20_2 C17_2 118.6(12) . . ?
O3_2 C20_2 C17_2 115.0(13) . . ?
C1_2 O2_2 Zn02 111.1(8) . . ?
O2A C1A O1A 123.8(16) . . ?
O2A C1A C2A 119.6(12) . . ?
O1A C1A C2A 116.4(11) . . ?
O2A C1A Zn01 50.9(13) . 9_566 ?
O1A C1A Zn01 73.3(8) . 9_566 ?
C2A C1A Zn01 166.3(14) . 9_566 ?
C3A C2A C7A 120.0 . . ?
C3A C2A C1A 120.2(8) . . ?
C7A C2A C1A 118.2(9) . . ?
C2A C3A C4A 120.0 . . ?
C5A C4A C3A 120.0 . . ?
C4A C5A C6A 120.0 . . ?
C4A C5A C8A 119.1(8) . . ?
C6A C5A C8A 120.9(9) . . ?
C7A C6A C5A 120.0 . . ?
C6A C7A C2A 120.0 . . ?
C13A C8A C9A 119.6(10) . . ?
C13A C8A C5A 120.3(8) . . ?
C9A C8A C5A 120.1(10) . . ?
C9A C9A C8A 122.4(8) 8_556 . ?
C8A C13A C13A 118.0(5) . 8_556 ?
C1A O2A Zn01 101.3(16) . 9_566 ?

loop_
_geom_bond_atom_site_label_1
_geom_bond_atom_site_label_2
_geom_bond_distance
_geom_bond_site_symmetry_2
_geom_bond_publ_flag
Zn01 O2A 2.04(2) 9_566 ?
Zn01 O2A 2.04(2) 13_664 ?
Zn01 N2_1 2.182(13) . ?
Zn01 C1A 2.582(14) 13_664 ?
Zn01 C1A 2.582(14) 9_566 ?
Zn02 N1_1 1.891(14) . ?
Zn02 O2_2 1.942(9) . ?
Zn02 O1 1.9462(11) . ?
Zn02 Zn02 3.090(2) 2_565 ?
C1_1 N2_1 1.245(18) . ?
C1_1 N1_1 1.299(16) . ?
C1_1 C2_1 2.003(16) . ?
C2_1 N1_1 1.292(14) . ?
C2_1 C3_1 1.3900 . ?
C2_1 N5_1 1.3900 . ?
C3_1 N2_1 1.365(11) . ?
C3_1 C4_1 1.3900 . ?
C4_1 N3_1 1.388(10) . ?
C4_1 N4_1 1.3900 . ?
N4_1 C5_1 1.3900 . ?
C5_1 N5_1 1.3900 . ?
C1_2 O2_2 1.240(10) . ?
C1_2 O1_2 1.266(11) . ?
C1_2 C2_2 1.525(13) . ?
C2_2 C3_2 1.3900 . ?
C2_2 C7_2 1.3900 . ?
C3_2 C4_2 1.3900 . ?
C4_2 C5_2 1.3900 . ?
C5_2 C6_2 1.3900 . ?
C5_2 C8_2 1.475(6) . ?
C6_2 C7_2 1.3900 . ?
C8_2 C9_2 1.3900 . ?
C8_2 C13_2 1.3900 . ?
C9_2 N2_2 1.3900 . ?
N2_2 C11_2 1.3900 . ?
C11_2 C12_2 1.3900 . ?
C11_2 C14_2 1.491(7) . ?
C12_2 C13_2 1.3900 . ?
C12_2 N1_2 1.455(10) . ?
C14_2 C15_2 1.3900 . ?
C14_2 C19_2 1.3900 . ?
C15_2 C16_2 1.3900 . ?
C16_2 C17_2 1.3900 . ?
C17_2 C18_2 1.3900 . ?
C17_2 C20_2 1.517(15) . ?
C18_2 C19_2 1.3900 . ?
C20_2 O4_2 1.250(14) . ?
C20_2 O3_2 1.272(16) . ?
C1A O2A 1.230(13) . ?
C1A O1A 1.261(13) . ?
C1A C2A 1.522(13) . ?
C2A C3A 1.3900 . ?
C2A C7A 1.3900 . ?
C3A C4A 1.3900 . ?
C4A C5A 1.3900 . ?
C5A C6A 1.3900 . ?
C5A C8A 1.480(9) . ?
C6A C7A 1.3900 . ?
C8A C13A 1.3899(10) . ?
C8A C9A 1.3900(10) . ?
C9A C9A 1.20(3) 8_556 ?
C13A C13A 1.3899(10) 8_556 ?
N2A N2A 1.3899(10) 8_556 ?

loop_
_geom_torsion_atom_site_label_1
_geom_torsion_atom_site_label_2
_geom_torsion_atom_site_label_3
_geom_torsion_atom_site_label_4
_geom_torsion
_geom_torsion_site_symmetry_1
_geom_torsion_site_symmetry_2
_geom_torsion_site_symmetry_3
_geom_torsion_site_symmetry_4
_geom_torsion_publ_flag
N1_1 C2_1 C3_1 N2_1 1.7(13) . . . . ?
N5_1 C2_1 C3_1 N2_1 -177.0(8) . . . . ?
C1_1 C2_1 C3_1 N2_1 -0.1(9) . . . . ?
N1_1 C2_1 C3_1 C4_1 178.7(11) . . . . ?
N5_1 C2_1 C3_1 C4_1 0.0 . . . . ?
C1_1 C2_1 C3_1 C4_1 176.9(6) . . . . ?
N2_1 C3_1 C4_1 N3_1 -2.7(10) . . . . ?
C2_1 C3_1 C4_1 N3_1 -178.5(9) . . . . ?
N2_1 C3_1 C4_1 N4_1 175.9(11) . . . . ?
C2_1 C3_1 C4_1 N4_1 0.0 . . . . ?
N3_1 C4_1 N4_1 C5_1 178.6(8) . . . . ?
C3_1 C4_1 N4_1 C5_1 0.0 . . . . ?
C4_1 N4_1 C5_1 N5_1 0.0 . . . . ?
N4_1 C5_1 N5_1 C2_1 0.0 . . . . ?
N1_1 C2_1 N5_1 C5_1 -178.4(14) . . . . ?
C3_1 C2_1 N5_1 C5_1 0.0 . . . . ?
C1_1 C2_1 N5_1 C5_1 -165(3) . . . . ?
C3_1 C2_1 N1_1 C1_1 -2.7(14) . . . . ?
N5_1 C2_1 N1_1 C1_1 175.8(8) . . . . ?
C3_1 C2_1 N1_1 Zn02 -167.1(8) . . . . ?
N5_1 C2_1 N1_1 Zn02 11(2) . . . . ?
C1_1 C2_1 N1_1 Zn02 -164(2) . . . . ?
N2_1 C1_1 N1_1 C2_1 3.2(18) . . . . ?
N2_1 C1_1 N1_1 Zn02 167.5(15) . . . . ?
C2_1 C1_1 N1_1 Zn02 164(2) . . . . ?
O2_2 Zn02 N1_1 C2_1 -152.6(15) . . . . ?
O1 Zn02 N1_1 C2_1 -37.4(18) . . . . ?
Zn02 Zn02 N1_1 C2_1 -7.8(16) 2_565 . . . ?
O2_2 Zn02 N1_1 C1_1 47.1(14) . . . . ?
O1 Zn02 N1_1 C1_1 162.3(12) . . . . ?
Zn02 Zn02 N1_1 C1_1 -168.1(13) 2_565 . . . ?
N1_1 C1_1 N2_1 C3_1 -2.2(18) . . . . ?
C2_1 C1_1 N2_1 C3_1 -0.1(9) . . . . ?
N1_1 C1_1 N2_1 Zn01 -164.6(13) . . . . ?
C2_1 C1_1 N2_1 Zn01 -162.5(10) . . . . ?
C4_1 C3_1 N2_1 C1_1 -176.1(9) . . . . ?
C2_1 C3_1 N2_1 C1_1 0.2(14) . . . . ?
C4_1 C3_1 N2_1 Zn01 -17.7(18) . . . . ?
C2_1 C3_1 N2_1 Zn01 158.6(12) . . . . ?
O2_2 C1_2 C2_2 C3_2 18.4(16) . . . . ?
O1_2 C1_2 C2_2 C3_2 -151(4) . . . . ?
O2_2 C1_2 C2_2 C7_2 -161.7(15) . . . . ?
O1_2 C1_2 C2_2 C7_2 29(4) . . . . ?
C7_2 C2_2 C3_2 C4_2 0.0 . . . . ?
C1_2 C2_2 C3_2 C4_2 179.9(3) . . . . ?
C2_2 C3_2 C4_2 C5_2 0.0 . . . . ?
C3_2 C4_2 C5_2 C6_2 0.0 . . . . ?
C3_2 C4_2 C5_2 C8_2 179.9(3) . . . . ?
C4_2 C5_2 C6_2 C7_2 0.0 . . . . ?
C8_2 C5_2 C6_2 C7_2 -179.9(3) . . . . ?
C5_2 C6_2 C7_2 C2_2 0.0 . . . . ?
C3_2 C2_2 C7_2 C6_2 0.0 . . . . ?
C1_2 C2_2 C7_2 C6_2 -179.9(3) . . . . ?
C6_2 C5_2 C8_2 C9_2 51.6(9) . . . . ?
C4_2 C5_2 C8_2 C9_2 -128.3(9) . . . . ?
C6_2 C5_2 C8_2 C13_2 -128.4(9) . . . . ?
C4_2 C5_2 C8_2 C13_2 51.7(9) . . . . ?
C13_2 C8_2 C9_2 N2_2 0.0 . . . . ?
C5_2 C8_2 C9_2 N2_2 -180.0(3) . . . . ?
C8_2 C9_2 N2_2 C11_2 0.0 . . . . ?
C9_2 N2_2 C11_2 C12_2 0.0 . . . . ?
C9_2 N2_2 C11_2 C14_2 -179.8(3) . . . . ?
N2_2 C11_2 C12_2 C13_2 0.0 . . . . ?
C14_2 C11_2 C12_2 C13_2 179.8(3) . . . . ?
N2_2 C11_2 C12_2 N1_2 -180.0(3) . . . . ?
C14_2 C11_2 C12_2 N1_2 -0.1(4) . . . . ?
C11_2 C12_2 C13_2 C8_2 0.0 . . . . ?
N1_2 C12_2 C13_2 C8_2 180.0(3) . . . . ?
C9_2 C8_2 C13_2 C12_2 0.0 . . . . ?
C5_2 C8_2 C13_2 C12_2 180.0(3) . . . . ?
N2_2 C11_2 C14_2 C15_2 146.1(10) . . . . ?
C12_2 C11_2 C14_2 C15_2 -33.8(10) . . . . ?
N2_2 C11_2 C14_2 C19_2 -18.4(11) . . . . ?
C12_2 C11_2 C14_2 C19_2 161.8(11) . . . . ?
C19_2 C14_2 C15_2 C16_2 0.0 . . . . ?
C11_2 C14_2 C15_2 C16_2 -164.1(9) . . . . ?
C14_2 C15_2 C16_2 C17_2 0.0 . . . . ?
C15_2 C16_2 C17_2 C18_2 0.0 . . . . ?
C15_2 C16_2 C17_2 C20_2 -178.0(17) . . . . ?
C16_2 C17_2 C18_2 C19_2 0.0 . . . . ?
C20_2 C17_2 C18_2 C19_2 178.1(16) . . . . ?
C17_2 C18_2 C19_2 C14_2 0.0 . . . . ?
C15_2 C14_2 C19_2 C18_2 0.0 . . . . ?
C11_2 C14_2 C19_2 C18_2 164.5(8) . . . . ?
C16_2 C17_2 C20_2 O4_2 -7(3) . . . . ?
C18_2 C17_2 C20_2 O4_2 175(2) . . . . ?
C16_2 C17_2 C20_2 O3_2 145(2) . . . . ?
C18_2 C17_2 C20_2 O3_2 -33(3) . . . . ?
O1_2 C1_2 O2_2 Zn02 20(5) . . . . ?
C2_2 C1_2 O2_2 Zn02 -148.3(8) . . . . ?
O2A C1A C2A C3A -173(3) . . . . ?
O1A C1A C2A C3A 3(3) . . . . ?
Zn01 C1A C2A C3A -130(5) 9_566 . . . ?
O2A C1A C2A C7A 22(3) . . . . ?
O1A C1A C2A C7A -162.8(18) . . . . ?
Zn01 C1A C2A C7A 64(6) 9_566 . . . ?
C7A C2A C3A C4A 0.0 . . . . ?
C1A C2A C3A C4A -165.5(13) . . . . ?
C2A C3A C4A C5A 0.0 . . . . ?
C3A C4A C5A C6A 0.0 . . . . ?
C3A C4A C5A C8A 177.8(4) . . . . ?
C4A C5A C6A C7A 0.0 . . . . ?
C8A C5A C6A C7A -177.8(4) . . . . ?
C5A C6A C7A C2A 0.0 . . . . ?
C3A C2A C7A C6A 0.0 . . . . ?
C1A C2A C7A C6A 165.7(13) . . . . ?
C4A C5A C8A C13A -170.3(8) . . . . ?
C6A C5A C8A C13A 7.5(8) . . . . ?
C4A C5A C8A C9A 9.7(8) . . . . ?
C6A C5A C8A C9A -172.5(8) . . . . ?
C13A C8A C9A C9A 0.0(3) . . . 8_556 ?
C5A C8A C9A C9A 180.0(4) . . . 8_556 ?
C9A C8A C13A C13A -0.1(3) . . . 8_556 ?
C5A C8A C13A C13A 180.0(4) . . . 8_556 ?
O1A C1A O2A Zn01 -7(4) . . . 9_566 ?
C2A C1A O2A Zn01 168.0(17) . . . 9_566 ?
